data_7122124
loop_
_publ_author_name
'Qin, Qi-Pin'
'Zou, Bi-Qun'
'Hu, Fei-Long'
'Huang, Guo-Bao'
'Wang, Shu-Long'
'Gu, Yun-Qiong'
'Tan, Ming-Xiong'

_publ_section_title
;
 Platinum(ii) complexes with rutaecarpine and tryptanthrin derivatives
 induce apoptosis by inhibiting telomerase activity and disrupting
 mitochondrial function.
;
_journal_issue 10
_journal_name_full MedChemComm
_journal_page_first 1639
_journal_page_last 1648
_journal_paper_doi 10.1039/c8md00247a
_journal_volume 9
_journal_year 2018
_chemical_formula_moiety 'C17 H13 Br Cl2 N2 O3 Pt S, C H4 O'
_chemical_formula_sum 'C18 H17 Br Cl2 N2 O4 Pt S'
_chemical_formula_weight 703.30
_space_group_crystal_system monoclinic
_space_group_IT_number 15
_space_group_name_Hall '-C 2yc'
_space_group_name_H-M_alt 'C 1 2/c 1'
_symmetry_space_group_name_Hall '-C 2yc'
_symmetry_space_group_name_H-M 'C 1 2/c 1'
_atom_sites_solution_hydrogens geom
_atom_sites_solution_primary direct
_atom_sites_solution_secondary difmap
_audit_creation_date 2018-04-27
_audit_creation_method
;
  Olex2 1.2-ac2
  (compiled 2012.03.06 svn.r2239, GUI svn.r4109)
;
_audit_update_record
;
2018-04-30 deposited with the CCDC.
2018-08-08 downloaded from the CCDC.
;
_cell_angle_alpha 90.00
_cell_angle_beta 106.9840(10)
_cell_angle_gamma 90.00
_cell_formula_units_Z 8
_cell_length_a 23.8724(5)
_cell_length_b 7.9160(2)
_cell_length_c 23.4616(5)
_cell_measurement_reflns_used 6010
_cell_measurement_temperature 296(2)
_cell_measurement_theta_max 27.08
_cell_measurement_theta_min 2.72
_cell_volume 4240.26(17)
_computing_data_reduction 'SAINT v7.68A (Bruker, 2009)'
_computing_molecular_graphics
;
O. V. Dolomanov, L. J. Bourhis, R. J. Gildea, J. A. K. Howard and H. Puschmann,
OLEX2: a complete structure solution, refinement and analysis program.
J. Appl. Cryst. (2009). 42, 339-341.
;
_computing_publication_material
;
O. V. Dolomanov, L. J. Bourhis, R. J. Gildea, J. A. K. Howard and H. Puschmann,
OLEX2: a complete structure solution, refinement and analysis program.
J. Appl. Cryst. (2009). 42, 339-341.
;
_computing_structure_refinement
;
XL, G.M. Sheldrick, Acta Cryst.
(2008). A64, 112-122
;
_computing_structure_solution 'SHELXS-97 (Sheldrick, 1990)'
_diffrn_ambient_temperature 296.15
_diffrn_measured_fraction_theta_full 0.999
_diffrn_measured_fraction_theta_max 0.999
_diffrn_measurement_device_type 'CCD area detector'
_diffrn_measurement_method 'phi and omega scans'
_diffrn_radiation_monochromator graphite
_diffrn_radiation_type MoK\a
_diffrn_radiation_wavelength 0.71073
_diffrn_reflns_av_R_equivalents 0.0359
_diffrn_reflns_av_unetI/netI 0.0371
_diffrn_reflns_limit_h_max 28
_diffrn_reflns_limit_h_min -29
_diffrn_reflns_limit_k_max 9
_diffrn_reflns_limit_k_min -9
_diffrn_reflns_limit_l_max 29
_diffrn_reflns_limit_l_min -27
_diffrn_reflns_number 16907
_diffrn_reflns_theta_full 26.37
_diffrn_reflns_theta_max 26.37
_diffrn_reflns_theta_min 1.78
_diffrn_source 'fine-focus sealed tube'
_diffrn_source_current 30.0
_diffrn_source_power 1.5
_diffrn_source_voltage 50.0
_exptl_absorpt_coefficient_mu 8.881
_exptl_absorpt_correction_T_max 0.2696
_exptl_absorpt_correction_T_min 0.1694
_exptl_absorpt_correction_type multi-scan
_exptl_crystal_colour red
_exptl_crystal_density_diffrn 2.203
_exptl_crystal_density_method 'not measured'
_exptl_crystal_description block
_exptl_crystal_F_000 2672
_exptl_crystal_size_max 0.31
_exptl_crystal_size_mid 0.23
_exptl_crystal_size_min 0.20
_refine_diff_density_max 1.271
_refine_diff_density_min -0.901
_refine_diff_density_rms 0.127
_refine_ls_extinction_method none
_refine_ls_goodness_of_fit_ref 1.070
_refine_ls_hydrogen_treatment mixed
_refine_ls_matrix_type full
_refine_ls_number_parameters 266
_refine_ls_number_reflns 4325
_refine_ls_number_restraints 0
_refine_ls_restrained_S_all 1.070
_refine_ls_R_factor_all 0.0484
_refine_ls_R_factor_gt 0.0337
_refine_ls_shift/su_max 0.001
_refine_ls_shift/su_mean 0.000
_refine_ls_structure_factor_coef Fsqd
_refine_ls_weighting_details 'calc w=1/[\s^2^(Fo^2^)+(0.0360P)^2^+17.9420P] where P=(Fo^2^+2Fc^2^)/3'
_refine_ls_weighting_scheme calc
_refine_ls_wR_factor_gt 0.0785
_refine_ls_wR_factor_ref 0.0838
_reflns_number_gt 3465
_reflns_number_total 4325
_reflns_threshold_expression >2sigma(I)
_cod_data_source_file c8md00247a2.cif
_cod_data_source_block tmx201606304_0m
_cod_depositor_comments 'Adding full bibliography for 7122121--7122124.cif.'
_cod_database_code 7122124

loop_
_space_group_symop_id
_space_group_symop_operation_xyz
1 'x, y, z'
2 '-x, y, -z+1/2'
3 'x+1/2, y+1/2, z'
4 '-x+1/2, y+1/2, -z+1/2'
5 '-x, -y, -z'
6 'x, -y, z-1/2'
7 '-x+1/2, -y+1/2, -z'
8 'x+1/2, -y+1/2, z-1/2'

loop_
_atom_site_label
_atom_site_type_symbol
_atom_site_fract_x
_atom_site_fract_y
_atom_site_fract_z
_atom_site_U_iso_or_equiv
_atom_site_adp_type
_atom_site_occupancy
_atom_site_symmetry_multiplicity
_atom_site_calc_flag
_atom_site_refinement_flags
Br1 Br 0.98432(3) 0.90042(11) 0.16113(4) 0.0634(2) Uani 1 1 d .
C1 C 0.8115(3) 0.7547(7) 0.1237(3) 0.0372(14) Uani 1 1 d .
C2 C 0.8646(3) 0.8310(8) 0.1501(3) 0.0404(15) Uani 1 1 d .
H2 H 0.8696 0.9014 0.1830 0.048 Uiso 1 1 calc R
C3 C 0.9100(3) 0.8000(8) 0.1265(3) 0.0429(16) Uani 1 1 d .
C4 C 0.9031(3) 0.6959(9) 0.0776(3) 0.0487(18) Uani 1 1 d .
H4 H 0.9346 0.6769 0.0627 0.058 Uiso 1 1 calc R
C5 C 0.8495(3) 0.6194(8) 0.0502(3) 0.0407(15) Uani 1 1 d .
H5 H 0.8445 0.5494 0.0173 0.049 Uiso 1 1 calc R
C6 C 0.8040(3) 0.6518(8) 0.0741(3) 0.0372(14) Uani 1 1 d .
C7 C 0.7145(3) 0.6504(8) 0.0922(3) 0.0345(13) Uani 1 1 d .
C8 C 0.7557(3) 0.7624(8) 0.1382(3) 0.0390(14) Uani 1 1 d .
C9 C 0.7201(3) 0.4852(8) 0.0063(3) 0.0393(15) Uani 1 1 d .
C10 C 0.6607(3) 0.4360(8) 0.0030(3) 0.0410(15) Uani 1 1 d .
C11 C 0.6329(3) 0.4962(8) 0.0438(3) 0.0355(14) Uani 1 1 d .
C12 C 0.5767(3) 0.4371(8) 0.0406(3) 0.0438(16) Uani 1 1 d .
H12 H 0.5583 0.4744 0.0682 0.053 Uiso 1 1 calc R
C13 C 0.5490(3) 0.3257(9) -0.0024(3) 0.0528(18) Uani 1 1 d .
H13 H 0.5119 0.2862 -0.0039 0.063 Uiso 1 1 calc R
C14 C 0.5758(4) 0.2705(9) -0.0443(3) 0.055(2) Uani 1 1 d .
H14 H 0.5559 0.1975 -0.0745 0.066 Uiso 1 1 calc R
C15 C 0.6309(3) 0.3226(9) -0.0413(3) 0.0464(17) Uani 1 1 d .
H15 H 0.6489 0.2825 -0.0689 0.056 Uiso 1 1 calc R
C16 C 0.5854(4) 0.8047(11) 0.2684(3) 0.062(2) Uani 1 1 d .
H16A H 0.5683 0.8797 0.2908 0.093 Uiso 1 1 calc R
H16B H 0.6268 0.7960 0.2876 0.093 Uiso 1 1 calc R
H16C H 0.5678 0.6950 0.2665 0.093 Uiso 1 1 calc R
C17 C 0.6094(4) 1.0818(9) 0.2101(4) 0.062(2) Uani 1 1 d .
H17A H 0.6061 1.1400 0.1734 0.094 Uiso 1 1 calc R
H17B H 0.6500 1.0637 0.2309 0.094 Uiso 1 1 calc R
H17C H 0.5917 1.1485 0.2344 0.094 Uiso 1 1 calc R
Cl1 Cl 0.59414(10) 0.9464(2) 0.07076(8) 0.0645(6) Uani 1 1 d .
Cl2 Cl 0.63942(9) 0.5132(2) 0.20622(8) 0.0558(5) Uani 1 1 d .
N1 N 0.7453(2) 0.5899(6) 0.0550(2) 0.0334(11) Uani 1 1 d .
N2 N 0.6612(2) 0.6121(6) 0.0878(2) 0.0356(11) Uani 1 1 d .
O1 O 0.7434(2) 0.8340(7) 0.1782(2) 0.0583(14) Uani 1 1 d .
O2 O 0.7481(2) 0.4462(6) -0.0278(2) 0.0548(13) Uani 1 1 d .
O3 O 0.51065(19) 0.9165(6) 0.1690(2) 0.0541(13) Uani 1 1 d .
Pt1 Pt 0.617597(10) 0.73663(3) 0.141152(10) 0.03403(9) Uani 1 1 d .
S1 S 0.57323(7) 0.8855(2) 0.19474(7) 0.0393(4) Uani 1 1 d .
O4 O 0.7664(3) 0.4084(9) 0.1855(3) 0.0863(19) Uani 1 1 d .
H4A H 0.7427 0.4383 0.2027 0.129 Uiso 1 1 calc R
C19 C 0.7502(5) 0.2519(11) 0.1593(5) 0.097(4) Uani 1 1 d .
H19A H 0.7702 0.2318 0.1299 0.145 Uiso 1 1 calc R
H19B H 0.7087 0.2499 0.1407 0.145 Uiso 1 1 calc R
H19C H 0.7606 0.1655 0.1893 0.145 Uiso 1 1 calc R

loop_
_atom_site_aniso_label
_atom_site_aniso_U_11
_atom_site_aniso_U_22
_atom_site_aniso_U_33
_atom_site_aniso_U_23
_atom_site_aniso_U_13
_atom_site_aniso_U_12
Br1 0.0504(4) 0.0703(5) 0.0694(5) -0.0047(4) 0.0175(4) -0.0072(4)
C1 0.044(3) 0.037(3) 0.032(3) 0.000(3) 0.013(3) 0.002(3)
C2 0.050(4) 0.040(4) 0.031(3) -0.005(3) 0.012(3) -0.003(3)
C3 0.043(4) 0.044(4) 0.041(4) 0.003(3) 0.011(3) -0.003(3)
C4 0.051(4) 0.050(4) 0.054(5) 0.003(4) 0.030(4) 0.005(3)
C5 0.043(4) 0.045(4) 0.038(4) -0.002(3) 0.019(3) 0.001(3)
C6 0.048(4) 0.035(3) 0.029(3) 0.003(3) 0.013(3) 0.004(3)
C7 0.043(4) 0.035(3) 0.028(3) -0.004(3) 0.013(3) 0.003(3)
C8 0.039(3) 0.046(4) 0.035(3) -0.004(3) 0.014(3) 0.002(3)
C9 0.052(4) 0.035(3) 0.028(3) -0.005(3) 0.008(3) 0.005(3)
C10 0.048(4) 0.040(4) 0.032(3) 0.004(3) 0.007(3) 0.014(3)
C11 0.037(3) 0.040(3) 0.026(3) 0.002(3) 0.003(3) 0.010(3)
C12 0.047(4) 0.044(4) 0.040(4) -0.003(3) 0.013(3) 0.000(3)
C13 0.044(4) 0.040(4) 0.066(5) -0.003(4) 0.004(4) 0.004(3)
C14 0.063(5) 0.044(4) 0.045(4) -0.011(3) -0.004(4) 0.007(4)
C15 0.053(4) 0.041(4) 0.040(4) -0.012(3) 0.005(3) 0.006(3)
C16 0.066(5) 0.088(6) 0.039(4) 0.003(4) 0.026(4) 0.010(4)
C17 0.068(5) 0.044(4) 0.076(6) -0.024(4) 0.022(4) -0.003(4)
Cl1 0.1000(16) 0.0534(11) 0.0518(11) 0.0194(9) 0.0404(11) 0.0274(11)
Cl2 0.0767(13) 0.0472(10) 0.0483(10) 0.0122(8) 0.0255(9) 0.0116(9)
N1 0.035(3) 0.037(3) 0.030(3) -0.005(2) 0.012(2) 0.006(2)
N2 0.041(3) 0.032(3) 0.035(3) -0.002(2) 0.013(2) 0.003(2)
O1 0.059(3) 0.067(3) 0.056(3) -0.031(3) 0.028(3) -0.014(3)
O2 0.062(3) 0.069(3) 0.040(3) -0.015(3) 0.025(2) -0.002(3)
O3 0.037(3) 0.076(4) 0.052(3) -0.011(3) 0.017(2) 0.005(2)
Pt1 0.03738(14) 0.03481(14) 0.03288(14) -0.00105(11) 0.01494(10) 0.00203(11)
S1 0.0366(8) 0.0473(9) 0.0369(9) -0.0067(7) 0.0153(7) 0.0004(7)
O4 0.067(4) 0.100(5) 0.099(5) 0.010(4) 0.035(4) 0.009(4)
C19 0.087(7) 0.064(6) 0.116(9) -0.030(6) -0.007(6) 0.006(5)

loop_
_atom_type_symbol
_atom_type_description
_atom_type_scat_dispersion_real
_atom_type_scat_dispersion_imag
_atom_type_scat_source
C C 0.0033 0.0016 'International Tables Vol C Tables 4.2.6.8 and 6.1.1.4'
H H 0.0000 0.0000 'International Tables Vol C Tables 4.2.6.8 and 6.1.1.4'
Br Br -0.2901 2.4595 'International Tables Vol C Tables 4.2.6.8 and 6.1.1.4'
Cl Cl 0.1484 0.1585 'International Tables Vol C Tables 4.2.6.8 and 6.1.1.4'
N N 0.0061 0.0033 'International Tables Vol C Tables 4.2.6.8 and 6.1.1.4'
O O 0.0106 0.0060 'International Tables Vol C Tables 4.2.6.8 and 6.1.1.4'
Pt Pt -1.7033 8.3905 'International Tables Vol C Tables 4.2.6.8 and 6.1.1.4'
S S 0.1246 0.1234 'International Tables Vol C Tables 4.2.6.8 and 6.1.1.4'

loop_
_geom_angle_atom_site_label_1
_geom_angle_atom_site_label_2
_geom_angle_atom_site_label_3
_geom_angle
C2 C1 C6 120.7(6)
C2 C1 C8 130.9(6)
C6 C1 C8 108.4(6)
C1 C2 H2 121.0
C3 C2 C1 118.0(6)
C3 C2 H2 121.0
C2 C3 Br1 120.0(5)
C2 C3 C4 121.6(6)
C4 C3 Br1 118.4(5)
C3 C4 H4 119.6
C3 C4 C5 120.8(6)
C5 C4 H4 119.6
C4 C5 H5 121.4
C6 C5 C4 117.2(6)
C6 C5 H5 121.4
C1 C6 N1 109.8(5)
C5 C6 C1 121.6(6)
C5 C6 N1 128.6(6)
N1 C7 C8 107.3(5)
N2 C7 C8 128.1(5)
N2 C7 N1 124.5(5)
C1 C8 C7 104.8(5)
O1 C8 C1 130.1(6)
O1 C8 C7 125.1(6)
N1 C9 C10 112.6(5)
O2 C9 C10 127.5(6)
O2 C9 N1 119.9(6)
C11 C10 C9 121.6(6)
C11 C10 C15 119.1(6)
C15 C10 C9 119.3(6)
C10 C11 C12 119.3(6)
C10 C11 N2 120.5(6)
N2 C11 C12 120.2(5)
C11 C12 H12 119.8
C13 C12 C11 120.4(6)
C13 C12 H12 119.8
C12 C13 H13 119.9
C12 C13 C14 120.3(7)
C14 C13 H13 119.9
C13 C14 H14 119.8
C15 C14 C13 120.5(7)
C15 C14 H14 119.8
C10 C15 H15 119.8
C14 C15 C10 120.4(7)
C14 C15 H15 119.8
H16A C16 H16B 109.5
H16A C16 H16C 109.5
H16B C16 H16C 109.5
S1 C16 H16A 109.5
S1 C16 H16B 109.5
S1 C16 H16C 109.5
H17A C17 H17B 109.5
H17A C17 H17C 109.5
H17B C17 H17C 109.5
S1 C17 H17A 109.5
S1 C17 H17B 109.5
S1 C17 H17C 109.5
C7 N1 C6 109.8(5)
C7 N1 C9 122.7(5)
C9 N1 C6 127.5(5)
C7 N2 C11 117.8(5)
C7 N2 Pt1 119.7(4)
C11 N2 Pt1 122.3(4)
Cl1 Pt1 Cl2 175.97(7)
N2 Pt1 Cl1 88.29(14)
N2 Pt1 Cl2 88.77(14)
N2 Pt1 S1 175.83(14)
S1 Pt1 Cl1 88.09(6)
S1 Pt1 Cl2 94.94(6)
C16 S1 Pt1 113.0(3)
C17 S1 C16 100.7(4)
C17 S1 Pt1 107.4(3)
O3 S1 C16 108.6(3)
O3 S1 C17 108.5(3)
O3 S1 Pt1 117.3(2)
C19 O4 H4A 109.5
O4 C19 H19A 109.5
O4 C19 H19B 109.5
O4 C19 H19C 109.5
H19A C19 H19B 109.5
H19A C19 H19C 109.5
H19B C19 H19C 109.5

loop_
_geom_bond_atom_site_label_1
_geom_bond_atom_site_label_2
_geom_bond_distance
Br1 C3 1.897(7)
C1 C2 1.377(9)
C1 C6 1.389(8)
C1 C8 1.471(9)
C2 H2 0.9300
C2 C3 1.375(9)
C3 C4 1.383(10)
C4 H4 0.9300
C4 C5 1.391(9)
C5 H5 0.9300
C5 C6 1.382(8)
C6 N1 1.429(8)
C7 C8 1.516(9)
C7 N1 1.381(7)
C7 N2 1.283(7)
C8 O1 1.202(7)
C9 C10 1.450(9)
C9 N1 1.398(7)
C9 O2 1.222(7)
C10 C11 1.398(8)
C10 C15 1.400(9)
C11 C12 1.403(9)
C11 N2 1.399(8)
C12 H12 0.9300
C12 C13 1.359(9)
C13 H13 0.9300
C13 C14 1.389(11)
C14 H14 0.9300
C14 C15 1.362(10)
C15 H15 0.9300
C16 H16A 0.9600
C16 H16B 0.9600
C16 H16C 0.9600
C16 S1 1.786(7)
C17 H17A 0.9600
C17 H17B 0.9600
C17 H17C 0.9600
C17 S1 1.763(7)
Cl1 Pt1 2.2932(18)
Cl2 Pt1 2.2949(17)
N2 Pt1 2.092(5)
O3 S1 1.459(5)
Pt1 S1 2.2066(15)
O4 H4A 0.8200
O4 C19 1.386(10)
C19 H19A 0.9600
C19 H19B 0.9600
C19 H19C 0.9600

loop_
_geom_torsion_atom_site_label_1
_geom_torsion_atom_site_label_2
_geom_torsion_atom_site_label_3
_geom_torsion_atom_site_label_4
_geom_torsion
Br1 C3 C4 C5 -179.8(5)
C1 C2 C3 Br1 -179.7(5)
C1 C2 C3 C4 0.2(10)
C1 C6 N1 C7 -0.6(7)
C1 C6 N1 C9 178.9(6)
C2 C1 C6 C5 1.4(10)
C2 C1 C6 N1 -179.4(6)
C2 C1 C8 C7 179.9(7)
C2 C1 C8 O1 -2.4(12)
C2 C3 C4 C5 0.4(11)
C3 C4 C5 C6 -0.1(10)
C4 C5 C6 C1 -0.8(9)
C4 C5 C6 N1 -179.8(6)
C5 C6 N1 C7 178.6(6)
C5 C6 N1 C9 -2.0(10)
C6 C1 C2 C3 -1.0(10)
C6 C1 C8 C7 0.8(7)
C6 C1 C8 O1 178.4(7)
C7 N2 Pt1 Cl1 85.3(5)
C7 N2 Pt1 Cl2 -97.5(5)
C7 N2 Pt1 S1 55(2)
C8 C1 C2 C3 179.9(6)
C8 C1 C6 C5 -179.4(6)
C8 C1 C6 N1 -0.2(7)
C8 C7 N1 C6 1.0(6)
C8 C7 N1 C9 -178.4(5)
C8 C7 N2 C11 -175.6(6)
C8 C7 N2 Pt1 9.2(9)
C9 C10 C11 C12 -176.4(6)
C9 C10 C11 N2 2.7(9)
C9 C10 C15 C14 178.0(6)
C10 C9 N1 C6 175.3(5)
C10 C9 N1 C7 -5.4(8)
C10 C11 C12 C13 -1.6(10)
C10 C11 N2 C7 -5.2(8)
C10 C11 N2 Pt1 169.8(4)
C11 C10 C15 C14 -0.5(10)
C11 C12 C13 C14 -0.7(10)
C11 N2 Pt1 Cl1 -89.7(4)
C11 N2 Pt1 Cl2 87.6(4)
C11 N2 Pt1 S1 -119.5(19)
C12 C11 N2 C7 173.8(6)
C12 C11 N2 Pt1 -11.2(8)
C12 C13 C14 C15 2.4(11)
C13 C14 C15 C10 -1.7(11)
C15 C10 C11 C12 2.2(9)
C15 C10 C11 N2 -178.8(6)
Cl1 Pt1 S1 C16 -170.0(3)
Cl1 Pt1 S1 C17 -59.8(3)
Cl1 Pt1 S1 O3 62.5(3)
Cl2 Pt1 S1 C16 12.6(3)
Cl2 Pt1 S1 C17 122.8(3)
Cl2 Pt1 S1 O3 -114.8(3)
N1 C7 C8 C1 -1.1(6)
N1 C7 C8 O1 -178.9(6)
N1 C7 N2 C11 2.5(9)
N1 C7 N2 Pt1 -172.7(4)
N1 C9 C10 C11 2.5(8)
N1 C9 C10 C15 -176.0(6)
N2 C7 C8 C1 177.2(6)
N2 C7 C8 O1 -0.6(11)
N2 C7 N1 C6 -177.4(6)
N2 C7 N1 C9 3.2(9)
N2 C11 C12 C13 179.4(6)
N2 Pt1 S1 C16 -140(2)
N2 Pt1 S1 C17 -30(2)
N2 Pt1 S1 O3 92(2)
O2 C9 C10 C11 -177.2(6)
O2 C9 C10 C15 4.3(10)
O2 C9 N1 C6 -5.1(9)
O2 C9 N1 C7 174.3(6)
